data_7115222
loop_
_publ_author_name
'Streubel, Rainer'
'Wilkens, Hendrik'
'Jones, Peter G.'

_publ_section_title
;
 Photochemically generated nitrilium phosphane-ylid tungsten complexes and
 their reactivity towards alkyne and nitrile derivatives
;
_journal_issue 20
_journal_name_full 'Chemical Communications'
_journal_page_first 2127
_journal_paper_doi 10.1039/a905752h
_journal_year 1999
_chemical_formula_sum 'C23 H29 N2 O7 P Si2 W'
_chemical_formula_weight 716.48
_chemical_name_systematic
;
 ?
;
_space_group_IT_number 2
_symmetry_cell_setting triclinic
_symmetry_space_group_name_Hall '-P 1'
_symmetry_space_group_name_H-M 'P -1'
_atom_sites_solution_hydrogens geom
_atom_sites_solution_primary Patterson
_atom_sites_solution_secondary difmap
_audit_creation_method SHELXL-97
_cell_angle_alpha 79.915(3)
_cell_angle_beta 82.215(3)
_cell_angle_gamma 75.406(3)
_cell_formula_units_Z 2
_cell_length_a 10.5466(10)
_cell_length_b 10.7010(11)
_cell_length_c 13.8717(14)
_cell_measurement_reflns_used 6523
_cell_measurement_temperature 143(2)
_cell_measurement_theta_max 28
_cell_measurement_theta_min 2
_cell_volume 1484.8(3)
_computing_cell_refinement 'Bruker SAINT'
_computing_data_collection 'Bruker SMART'
_computing_data_reduction 'Bruker SAINT'
_computing_molecular_graphics 'Siemens XP'
_computing_publication_material SHELXL-97
_computing_structure_refinement 'SHELXL-97 (Sheldrick, 1997)'
_computing_structure_solution 'SHELXS-97 (Sheldrick, 1990)'
_diffrn_ambient_temperature 143(2)
_diffrn_detector_area_resol_mean 8.192
_diffrn_measured_fraction_theta_full 0.993
_diffrn_measured_fraction_theta_max 0.992
_diffrn_measurement_device_type 'Bruker SMART 1000 CCD'
_diffrn_measurement_method \w-scan
_diffrn_radiation_monochromator graphite
_diffrn_radiation_source 'fine-focus sealed tube'
_diffrn_radiation_type MoK\a
_diffrn_radiation_wavelength 0.71073
_diffrn_reflns_av_R_equivalents 0.0269
_diffrn_reflns_av_sigmaI/netI 0.0262
_diffrn_reflns_limit_h_max 14
_diffrn_reflns_limit_h_min -14
_diffrn_reflns_limit_k_max 14
_diffrn_reflns_limit_k_min -14
_diffrn_reflns_limit_l_max 18
_diffrn_reflns_limit_l_min -18
_diffrn_reflns_number 15748
_diffrn_reflns_theta_full 28.00
_diffrn_reflns_theta_max 28.28
_diffrn_reflns_theta_min 1.50
_exptl_absorpt_coefficient_mu 4.065
_exptl_absorpt_correction_T_max 0.962
_exptl_absorpt_correction_T_min 0.658
_exptl_absorpt_correction_type multi-scan
_exptl_absorpt_process_details SADABS
_exptl_crystal_colour red
_exptl_crystal_density_diffrn 1.603
_exptl_crystal_density_method 'not measured'
_exptl_crystal_description tablet
_exptl_crystal_F_000 708
_exptl_crystal_size_max 0.37
_exptl_crystal_size_mid 0.30
_exptl_crystal_size_min 0.14
_refine_diff_density_max 1.142
_refine_diff_density_min -0.539
_refine_diff_density_rms 0.092
_refine_ls_extinction_method none
_refine_ls_goodness_of_fit_ref 1.019
_refine_ls_hydrogen_treatment 'rigid methyls, others riding'
_refine_ls_matrix_type full
_refine_ls_number_parameters 332
_refine_ls_number_reflns 7327
_refine_ls_number_restraints 25
_refine_ls_restrained_S_all 1.017
_refine_ls_R_factor_all 0.0206
_refine_ls_R_factor_gt 0.0186
_refine_ls_shift/su_max 0.017
_refine_ls_shift/su_mean 0.000
_refine_ls_structure_factor_coef Fsqd
_refine_ls_weighting_details 'calc w=1/[\s^2^(Fo^2^)+(0.0267P)^2^+0.2143P] where P=(Fo^2^+2Fc^2^)/3'
_refine_ls_weighting_scheme calc
_refine_ls_wR_factor_gt 0.0433
_refine_ls_wR_factor_ref 0.0438
_reflns_number_gt 6896
_reflns_number_total 7327
_reflns_threshold_expression >2sigma(I)
_cod_data_source_file 905752h.txt
_cod_data_source_block wilkum
_cod_database_code 7115222

loop_
_symmetry_equiv_pos_as_xyz
'x, y, z'
'-x, -y, -z'

loop_
_atom_site_label
_atom_site_type_symbol
_atom_site_fract_x
_atom_site_fract_y
_atom_site_fract_z
_atom_site_U_iso_or_equiv
_atom_site_adp_type
_atom_site_occupancy
_atom_site_symmetry_multiplicity
_atom_site_calc_flag
_atom_site_refinement_flags
W W 0.229097(7) 0.197247(7) 0.521790(5) 0.02010(3) Uani 1 1 d .
P P 0.14385(4) 0.20871(4) 0.69827(3) 0.01815(9) Uani 1 1 d .
Si1 Si -0.05909(6) 0.40192(5) 0.82385(4) 0.02818(12) Uani 1 1 d .
Si2 Si -0.13028(5) 0.14615(6) 0.76806(4) 0.02726(11) Uani 1 1 d .
N1 N 0.18428(15) 0.05692(15) 0.76417(11) 0.0206(3) Uani 1 1 d U
N2 N 0.33344(16) 0.15972(15) 0.81257(12) 0.0234(3) Uani 1 1 d U
C1 C 0.3031(2) 0.1779(2) 0.38244(17) 0.0338(5) Uani 1 1 d .
O1 O 0.3459(2) 0.1669(2) 0.30304(13) 0.0557(5) Uani 1 1 d .
C2 C 0.4127(2) 0.1856(2) 0.55901(16) 0.0337(5) Uani 1 1 d .
O2 O 0.51498(18) 0.1790(3) 0.58037(16) 0.0593(6) Uani 1 1 d .
C3 C 0.2595(2) -0.0022(2) 0.55741(16) 0.0301(4) Uani 1 1 d .
O3 O 0.27730(19) -0.11249(16) 0.57881(14) 0.0443(4) Uani 1 1 d .
C4 C 0.0447(2) 0.2126(2) 0.48381(15) 0.0272(4) Uani 1 1 d .
O4 O -0.05824(17) 0.22419(18) 0.46135(13) 0.0412(4) Uani 1 1 d .
C5 C 0.1959(2) 0.3947(2) 0.48858(15) 0.0298(4) Uani 1 1 d .
O5 O 0.17692(19) 0.50564(16) 0.46624(13) 0.0421(4) Uani 1 1 d .
C6 C 0.26380(18) 0.25921(17) 0.76200(13) 0.0211(3) Uani 1 1 d U
C7 C 0.28475(18) 0.04619(18) 0.81102(13) 0.0207(3) Uani 1 1 d U
C8 C -0.02874(18) 0.27733(18) 0.73516(14) 0.0225(4) Uani 1 1 d .
H8 H -0.0631 0.3301 0.6732 0.027 Uiso 1 1 calc R
C9 C -0.0061(2) 0.5511(2) 0.75715(19) 0.0382(5) Uani 1 1 d .
H9A H -0.0802 0.6113 0.7254 0.046 Uiso 1 1 calc R
H9B H 0.0667 0.5259 0.7071 0.046 Uiso 1 1 calc R
H9C H 0.0230 0.5942 0.8040 0.046 Uiso 1 1 calc R
C10 C 0.0276(3) 0.3308(3) 0.93750(16) 0.0413(5) Uani 1 1 d .
H10A H -0.0219 0.3719 0.9933 0.050 Uiso 1 1 calc R
H10B H 0.1163 0.3468 0.9274 0.050 Uiso 1 1 calc R
H10C H 0.0337 0.2366 0.9511 0.050 Uiso 1 1 calc R
C11 C -0.2377(3) 0.4602(3) 0.8601(2) 0.0539(7) Uani 1 1 d .
H11A H -0.2507 0.5275 0.9025 0.065 Uiso 1 1 calc R
H11B H -0.2729 0.3868 0.8959 0.065 Uiso 1 1 calc R
H11C H -0.2838 0.4969 0.8010 0.065 Uiso 1 1 calc R
C12 C -0.0782(2) 0.0143(2) 0.68902(18) 0.0372(5) Uani 1 1 d .
H12A H 0.0161 -0.0249 0.6918 0.045 Uiso 1 1 calc R
H12B H -0.0953 0.0513 0.6210 0.045 Uiso 1 1 calc R
H12C H -0.1279 -0.0529 0.7128 0.045 Uiso 1 1 calc R
C13 C -0.1203(2) 0.0690(3) 0.89886(16) 0.0381(5) Uani 1 1 d .
H13A H -0.1757 0.0058 0.9145 0.046 Uiso 1 1 calc R
H13B H -0.1510 0.1365 0.9418 0.046 Uiso 1 1 calc R
H13C H -0.0288 0.0242 0.9091 0.046 Uiso 1 1 calc R
C14 C -0.3050(2) 0.2285(3) 0.7458(2) 0.0508(7) Uani 1 1 d .
H14A H -0.3574 0.1629 0.7549 0.061 Uiso 1 1 calc R
H14B H -0.3080 0.2752 0.6784 0.061 Uiso 1 1 calc R
H14C H -0.3410 0.2906 0.7924 0.061 Uiso 1 1 calc R
C15 C 0.35626(18) -0.07852(17) 0.86224(13) 0.0218(3) Uani 1 1 d U
C16 C 0.3183(2) -0.19391(19) 0.85848(15) 0.0286(4) Uani 1 1 d U
H16 H 0.2479 -0.1918 0.8216 0.034 Uiso 1 1 calc R
C17 C 0.3834(2) -0.3106(2) 0.90852(17) 0.0340(5) Uani 1 1 d U
H17 H 0.3583 -0.3890 0.9054 0.041 Uiso 1 1 calc R
C18 C 0.4851(2) -0.3141(2) 0.96314(16) 0.0320(4) Uani 1 1 d U
H18 H 0.5275 -0.3943 0.9990 0.038 Uiso 1 1 calc R
C19 C 0.5253(2) -0.2015(2) 0.96581(16) 0.0323(4) Uani 1 1 d U
H19 H 0.5961 -0.2046 1.0025 0.039 Uiso 1 1 calc R
C20 C 0.4614(2) -0.08293(19) 0.91432(15) 0.0281(4) Uani 1 1 d U
H20 H 0.4898 -0.0056 0.9149 0.034 Uiso 1 1 calc R
C21 C 0.29978(19) 0.38805(18) 0.75490(15) 0.0247(4) Uani 1 1 d U
C22 C 0.3362(2) 0.57708(19) 0.64618(17) 0.0319(4) Uani 1 1 d U
H22A H 0.2868 0.6265 0.6989 0.038 Uiso 1 1 calc R
H22B H 0.3057 0.6250 0.5826 0.038 Uiso 1 1 calc R
C23 C 0.4803(3) 0.5683(3) 0.6456(2) 0.0501(7) Uani 1 1 d U
H23A H 0.5090 0.5272 0.7104 0.060 Uiso 1 1 calc R
H23B H 0.4967 0.6561 0.6305 0.060 Uiso 1 1 calc R
H23C H 0.5296 0.5157 0.5956 0.060 Uiso 1 1 calc R
O6 O 0.31536(18) 0.43010(15) 0.82623(12) 0.0383(4) Uani 1 1 d .
O7 O 0.30897(14) 0.44673(13) 0.66224(10) 0.0265(3) Uani 1 1 d .

loop_
_atom_site_aniso_label
_atom_site_aniso_U_11
_atom_site_aniso_U_22
_atom_site_aniso_U_33
_atom_site_aniso_U_23
_atom_site_aniso_U_13
_atom_site_aniso_U_12
W 0.02349(4) 0.01836(4) 0.01952(4) -0.00441(3) -0.00122(3) -0.00617(3)
P 0.0218(2) 0.0152(2) 0.0186(2) -0.00218(16) -0.00436(16) -0.00526(16)
Si1 0.0304(3) 0.0232(3) 0.0296(3) -0.0074(2) 0.0037(2) -0.0049(2)
Si2 0.0252(3) 0.0307(3) 0.0281(3) -0.0021(2) -0.0047(2) -0.0110(2)
N1 0.0247(7) 0.0169(7) 0.0209(7) -0.0015(6) -0.0040(6) -0.0060(6)
N2 0.0274(8) 0.0185(7) 0.0264(8) -0.0034(6) -0.0073(6) -0.0065(6)
C1 0.0342(11) 0.0387(12) 0.0329(11) -0.0107(9) 0.0012(8) -0.0154(9)
O1 0.0627(12) 0.0810(15) 0.0329(9) -0.0251(9) 0.0151(8) -0.0329(11)
C2 0.0301(11) 0.0407(12) 0.0306(11) -0.0125(9) 0.0014(8) -0.0062(9)
O2 0.0266(9) 0.1004(18) 0.0567(12) -0.0350(12) -0.0029(8) -0.0099(10)
C3 0.0327(10) 0.0264(10) 0.0318(10) -0.0114(8) 0.0022(8) -0.0062(8)
O3 0.0529(11) 0.0215(8) 0.0556(11) -0.0099(7) 0.0067(8) -0.0069(7)
C4 0.0340(10) 0.0250(9) 0.0246(9) -0.0072(7) -0.0027(8) -0.0084(8)
O4 0.0343(9) 0.0452(10) 0.0479(10) -0.0094(8) -0.0153(7) -0.0085(7)
C5 0.0369(11) 0.0298(11) 0.0252(9) -0.0039(8) -0.0077(8) -0.0102(9)
O5 0.0629(11) 0.0232(8) 0.0423(9) 0.0032(7) -0.0188(8) -0.0118(8)
C6 0.0263(9) 0.0166(8) 0.0219(8) -0.0044(6) -0.0044(7) -0.0054(7)
C7 0.0252(9) 0.0171(8) 0.0201(8) -0.0022(6) -0.0043(7) -0.0048(7)
C8 0.0214(8) 0.0232(9) 0.0222(8) -0.0014(7) -0.0039(7) -0.0041(7)
C9 0.0376(12) 0.0233(10) 0.0507(14) -0.0036(9) -0.0009(10) -0.0047(9)
C10 0.0609(16) 0.0415(13) 0.0256(10) -0.0098(9) -0.0028(10) -0.0168(12)
C11 0.0409(14) 0.0428(15) 0.0729(19) -0.0198(14) 0.0196(13) -0.0060(11)
C12 0.0446(13) 0.0383(12) 0.0384(12) -0.0094(10) -0.0051(10) -0.0242(10)
C13 0.0437(13) 0.0426(13) 0.0297(11) -0.0002(9) 0.0017(9) -0.0197(10)
C14 0.0317(12) 0.0537(16) 0.0704(19) -0.0069(14) -0.0165(12) -0.0114(11)
C15 0.0268(9) 0.0171(8) 0.0203(8) -0.0031(6) -0.0027(7) -0.0025(7)
C16 0.0399(11) 0.0197(9) 0.0279(10) -0.0029(7) -0.0101(8) -0.0071(8)
C17 0.0485(13) 0.0185(9) 0.0353(11) -0.0031(8) -0.0098(9) -0.0061(9)
C18 0.0392(11) 0.0198(9) 0.0307(10) 0.0000(8) -0.0057(8) 0.0035(8)
C19 0.0314(10) 0.0281(10) 0.0348(11) -0.0023(8) -0.0125(8) 0.0010(8)
C20 0.0336(10) 0.0199(9) 0.0310(10) -0.0017(7) -0.0099(8) -0.0044(8)
C21 0.0259(9) 0.0170(8) 0.0326(10) -0.0013(7) -0.0089(7) -0.0060(7)
C22 0.0380(11) 0.0176(9) 0.0430(12) 0.0007(8) -0.0082(9) -0.0128(8)
C23 0.0398(13) 0.0352(13) 0.077(2) 0.0063(13) -0.0106(13) -0.0188(11)
O6 0.0600(10) 0.0277(8) 0.0358(8) -0.0060(6) -0.0164(7) -0.0191(7)
O7 0.0322(7) 0.0169(6) 0.0324(7) -0.0012(5) -0.0053(6) -0.0101(5)

loop_
_atom_type_symbol
_atom_type_description
_atom_type_scat_dispersion_real
_atom_type_scat_dispersion_imag
_atom_type_scat_source
C C 0.0033 0.0016 'International Tables Vol C Tables 4.2.6.8 and 6.1.1.4'
H H 0.0000 0.0000 'International Tables Vol C Tables 4.2.6.8 and 6.1.1.4'
N N 0.0061 0.0033 'International Tables Vol C Tables 4.2.6.8 and 6.1.1.4'
O O 0.0106 0.0060 'International Tables Vol C Tables 4.2.6.8 and 6.1.1.4'
Si Si 0.0817 0.0704 'International Tables Vol C Tables 4.2.6.8 and 6.1.1.4'
P P 0.1023 0.0942 'International Tables Vol C Tables 4.2.6.8 and 6.1.1.4'
W W -0.8490 6.8722 'International Tables Vol C Tables 4.2.6.8 and 6.1.1.4'

loop_
_geom_angle_atom_site_label_1
_geom_angle_atom_site_label_2
_geom_angle_atom_site_label_3
_geom_angle
C1 W C5 90.58(9)
C1 W C2 90.22(9)
C5 W C2 91.15(9)
C1 W C4 89.75(8)
C5 W C4 87.80(8)
C2 W C4 178.95(8)
C1 W C3 90.38(9)
C5 W C3 178.86(8)
C2 W C3 89.47(9)
C4 W C3 91.59(8)
C1 W P 176.84(7)
C5 W P 92.34(6)
C2 W P 88.51(6)
C4 W P 91.57(6)
C3 W P 86.72(6)
N1 P C8 106.90(8)
N1 P C6 89.05(8)
C8 P C6 114.95(9)
N1 P W 109.05(6)
C8 P W 121.98(6)
C6 P W 109.65(6)
C11 Si1 C9 104.64(12)
C11 Si1 C10 109.00(14)
C9 Si1 C10 112.28(12)
C11 Si1 C8 111.24(12)
C9 Si1 C8 108.43(10)
C10 Si1 C8 111.09(10)
C13 Si2 C12 108.25(12)
C13 Si2 C14 110.27(13)
C12 Si2 C14 106.33(13)
C13 Si2 C8 111.04(10)
C12 Si2 C8 113.35(10)
C14 Si2 C8 107.48(11)
C7 N1 P 110.08(13)
C6 N2 C7 109.56(16)
O1 C1 W 179.7(2)
O2 C2 W 179.6(2)
O3 C3 W 178.6(2)
O4 C4 W 178.28(19)
O5 C5 W 177.44(18)
N2 C6 C21 117.48(17)
N2 C6 P 110.61(13)
C21 C6 P 131.53(14)
N1 C7 N2 119.60(16)
N1 C7 C15 123.27(17)
N2 C7 C15 117.11(16)
P C8 Si1 115.04(10)
P C8 Si2 112.46(10)
Si1 C8 Si2 115.86(10)
C20 C15 C16 119.73(18)
C20 C15 C7 120.49(17)
C16 C15 C7 119.78(17)
C17 C16 C15 119.8(2)
C16 C17 C18 120.3(2)
C19 C18 C17 120.42(19)
C18 C19 C20 119.8(2)
C15 C20 C19 119.83(19)
O6 C21 O7 126.18(18)
O6 C21 C6 122.27(18)
O7 C21 C6 111.53(16)
O7 C22 C23 111.04(18)
C21 O7 C22 116.73(16)

loop_
_geom_bond_atom_site_label_1
_geom_bond_atom_site_label_2
_geom_bond_distance
W C1 2.010(2)
W C5 2.032(2)
W C2 2.039(2)
W C4 2.043(2)
W C3 2.057(2)
W P 2.5039(5)
P N1 1.7007(16)
P C8 1.8221(19)
P C6 1.8678(19)
Si1 C11 1.858(3)
Si1 C9 1.873(2)
Si1 C10 1.876(3)
Si1 C8 1.910(2)
Si2 C13 1.862(2)
Si2 C12 1.867(2)
Si2 C14 1.873(3)
Si2 C8 1.930(2)
N1 C7 1.287(2)
N2 C6 1.284(2)
N2 C7 1.438(2)
C1 O1 1.146(3)
C2 O2 1.139(3)
C3 O3 1.139(3)
C4 O4 1.141(3)
C5 O5 1.146(3)
C6 C21 1.504(3)
C7 C15 1.470(2)
C15 C20 1.390(3)
C15 C16 1.402(3)
C16 C17 1.381(3)
C17 C18 1.384(3)
C18 C19 1.381(3)
C19 C20 1.399(3)
C21 O6 1.202(2)
C21 O7 1.330(2)
C22 O7 1.467(2)
C22 C23 1.498(3)
